data_7126817
loop_
_publ_author_name
'Rowland, Casey A.'
'Lorzing, Gregory R.'
'Bhattacharjee, Rameswar'
'Caratzoulas, Stavros'
'Yap, Glenn P. A.'
'Bloch, Eric D.'

_publ_section_title
;
 Design and synthesis of aryl-functionalized carbazole-based porous
 coordination cages.
;
_journal_issue 65
_journal_name_full 'Chemical communications (Cambridge, England)'
_journal_page_first 9352
_journal_page_last 9355
_journal_paper_doi 10.1039/d0cc03910a
_journal_volume 56
_journal_year 2020
_chemical_formula_sum 'C828 H612 Mo36 N36 O180'
_chemical_formula_weight 17399.34
_space_group_crystal_system trigonal
_space_group_IT_number 148
_space_group_name_Hall '-R 3'
_space_group_name_H-M_alt 'R -3 :H'
_atom_sites_solution_hydrogens geom
_audit_creation_method SHELXL-2017/1
_audit_update_record
;
2019-07-17 deposited with the CCDC.	2020-07-03 downloaded from the CCDC.
;
_cell_angle_alpha 90
_cell_angle_beta 90
_cell_angle_gamma 120
_cell_formula_units_Z 1
_cell_length_a 26.357(6)
_cell_length_b 26.357(6)
_cell_length_c 56.276(13)
_cell_measurement_reflns_used 9881
_cell_measurement_temperature 200(2)
_cell_measurement_theta_max 38.86
_cell_measurement_theta_min 2.36
_cell_volume 33857(13)
_computing_cell_refinement 'Bruker SAINT'
_computing_data_collection 'Bruker APEX2'
_computing_data_reduction 'Bruker SAINT'
_computing_molecular_graphics 'Bruker SHELXTL'
_computing_publication_material 'Bruker SHELXTL'
_computing_structure_refinement 'SHELXL-2017/1 (Sheldrick, 2017)'
_computing_structure_solution 'SHELXS-97 (Sheldrick 2008)'
_diffrn_ambient_temperature 200(2)
_diffrn_detector_area_resol_mean 8.33
_diffrn_measured_fraction_theta_full 0.983
_diffrn_measured_fraction_theta_max 0.983
_diffrn_measurement_device_type 'Bruker APEX-II CCD'
_diffrn_measurement_method '\f and \w scans'
_diffrn_radiation_type CuK\a
_diffrn_radiation_wavelength 1.54178
_diffrn_reflns_av_R_equivalents 0.0732
_diffrn_reflns_av_unetI/netI 0.0566
_diffrn_reflns_Laue_measured_fraction_full 0.983
_diffrn_reflns_Laue_measured_fraction_max 0.983
_diffrn_reflns_limit_h_max 19
_diffrn_reflns_limit_h_min -21
_diffrn_reflns_limit_k_max 21
_diffrn_reflns_limit_k_min -21
_diffrn_reflns_limit_l_max 45
_diffrn_reflns_limit_l_min -45
_diffrn_reflns_number 21630
_diffrn_reflns_point_group_measured_fraction_full 0.983
_diffrn_reflns_point_group_measured_fraction_max 0.983
_diffrn_reflns_theta_full 38.861
_diffrn_reflns_theta_max 38.861
_diffrn_reflns_theta_min 2.089
_exptl_absorpt_coefficient_mu 3.017
_exptl_absorpt_correction_T_max 0.7188
_exptl_absorpt_correction_T_min 0.6003
_exptl_absorpt_correction_type multi-scan
_exptl_absorpt_process_details 'APEX3 (Bruker, 2007)'
_exptl_crystal_colour orange
_exptl_crystal_density_diffrn 0.853
_exptl_crystal_description block
_exptl_crystal_F_000 8784
_exptl_crystal_size_max 0.159
_exptl_crystal_size_mid 0.153
_exptl_crystal_size_min 0.083
_refine_diff_density_max 0.829
_refine_diff_density_min -0.642
_refine_diff_density_rms 0.100
_refine_ls_extinction_method none
_refine_ls_goodness_of_fit_ref 1.356
_refine_ls_hydrogen_treatment constr
_refine_ls_matrix_type full
_refine_ls_number_parameters 521
_refine_ls_number_reflns 4176
_refine_ls_number_restraints 887
_refine_ls_restrained_S_all 1.258
_refine_ls_R_factor_all 0.1041
_refine_ls_R_factor_gt 0.0949
_refine_ls_shift/su_max 0.000
_refine_ls_shift/su_mean 0.000
_refine_ls_structure_factor_coef Fsqd
_refine_ls_weighting_details 'w=1/[\s^2^(Fo^2^)+(0.2000P)^2^] where P=(Fo^2^+2Fc^2^)/3'
_refine_ls_weighting_scheme calc
_refine_ls_wR_factor_gt 0.3060
_refine_ls_wR_factor_ref 0.3180
_reflns_Friedel_coverage 0.000
_reflns_number_gt 3407
_reflns_number_total 4176
_reflns_threshold_expression 'I > 2\s(I)'
_cod_data_source_file d0cc03910a2.cif
_cod_data_source_block eric177_sq
_cod_depositor_comments 'Adding full bibliography for 7126816--7126823.cif.'
_cod_original_cell_volume 33857(17)
_cod_database_code 7126817
_shelx_shelxl_version_number 2017/1
_shelx_space_group_comment
; 
The symmetry employed for this shelxl refinement is uniquely defined 
by the following loop, which should always be used as a source of 
symmetry information in preference to the above space-group names. 
They are only intended as comments. 
;

loop_
_space_group_symop_operation_xyz
'x, y, z'
'-y, x-y, z'
'-x+y, -x, z'
'x+2/3, y+1/3, z+1/3'
'-y+2/3, x-y+1/3, z+1/3'
'-x+y+2/3, -x+1/3, z+1/3'
'x+1/3, y+2/3, z+2/3'
'-y+1/3, x-y+2/3, z+2/3'
'-x+y+1/3, -x+2/3, z+2/3'
'-x, -y, -z'
'y, -x+y, -z'
'x-y, x, -z'
'-x+2/3, -y+1/3, -z+1/3'
'y+2/3, -x+y+1/3, -z+1/3'
'x-y+2/3, x+1/3, -z+1/3'
'-x+1/3, -y+2/3, -z+2/3'
'y+1/3, -x+y+2/3, -z+2/3'
'x-y+1/3, x+2/3, -z+2/3'

loop_
_atom_site_label
_atom_site_type_symbol
_atom_site_fract_x
_atom_site_fract_y
_atom_site_fract_z
_atom_site_U_iso_or_equiv
_atom_site_adp_type
_atom_site_occupancy
_atom_site_site_symmetry_order
_atom_site_calc_flag
_atom_site_refinement_flags_posn
_atom_site_refinement_flags_adp
_atom_site_refinement_flags_occupancy
_atom_site_disorder_assembly
_atom_site_disorder_group
Mo1 Mo 0.07743(6) 0.25900(5) 0.42135(2) 0.0671(9) Uani 1 1 d . . . . .
Mo2 Mo 0.09935(6) 0.33317(5) 0.39959(2) 0.0673(9) Uani 1 1 d . . . . .
O1 O 0.1253(4) 0.2332(4) 0.39889(18) 0.077(3) Uani 1 1 d . U . . .
O2 O 0.1500(4) 0.3145(4) 0.37691(17) 0.075(3) Uani 1 1 d . U . . .
O3 O 0.2076(4) 0.0005(4) 0.40147(19) 0.079(3) Uani 1 1 d . U . . .
O4 O 0.2625(4) -0.0235(4) 0.37776(18) 0.081(3) Uani 1 1 d . U . . .
O5 O 0.0304(4) 0.2812(4) 0.44539(17) 0.068(3) Uani 1 1 d . U . . .
O6 O 0.0538(4) 0.3595(4) 0.42277(16) 0.068(3) Uani 1 1 d . U . . .
O7 O -0.1537(3) 0.1520(4) 0.55739(15) 0.056(3) Uani 1 1 d . U . . .
O8 O -0.2083(4) 0.1751(4) 0.58009(17) 0.068(3) Uani 1 1 d . U . . .
O9 O 0.1340(5) 0.4428(6) 0.3841(3) 0.160(6) Uani 1 1 d . . . . .
O10 O 0.0523(6) 0.1629(6) 0.4466(3) 0.183(6) Uani 1 1 d . . . . .
N1 N 0.3162(6) 0.2218(6) 0.3329(2) 0.096(4) Uani 1 1 d . U . . .
N2 N -0.1069(6) 0.3841(6) 0.5028(3) 0.102(4) Uani 1 1 d . U . . .
C1 C 0.1529(7) 0.2666(7) 0.3819(3) 0.077(4) Uani 1 1 d . U . . .
C2 C 0.2411(7) 0.1973(7) 0.3604(3) 0.086(5) Uani 1 1 d . U . . .
C3 C 0.2000(7) 0.2059(7) 0.3720(3) 0.095(5) Uani 1 1 d . U . . .
H3 H 0.175977 0.178359 0.383698 0.114 Uiso 1 1 calc R U . . .
C4 C 0.1922(7) 0.2542(7) 0.3671(3) 0.088(5) Uani 1 1 d . U . . .
C5 C 0.2297(7) 0.2947(7) 0.3495(3) 0.094(5) Uani 1 1 d . U . . .
H5 H 0.226740 0.328824 0.347015 0.113 Uiso 1 1 calc R U . . .
C6 C 0.2700(7) 0.2886(7) 0.3358(3) 0.100(5) Uani 1 1 d . U . . .
H6 H 0.291189 0.314425 0.323147 0.120 Uiso 1 1 calc R U . . .
C7 C 0.2772(8) 0.2388(7) 0.3427(3) 0.095(5) Uani 1 1 d . U . . .
C8 C 0.2584(7) 0.1531(7) 0.3615(3) 0.091(5) Uani 1 1 d . U . . .
C9 C 0.2385(7) 0.1014(7) 0.3734(3) 0.096(5) Uani 1 1 d . U . . .
H9 H 0.206484 0.089379 0.383985 0.115 Uiso 1 1 calc R U . . .
C10 C 0.2627(7) 0.0660(7) 0.3707(3) 0.089(5) Uani 1 1 d . U . . .
C11 C 0.3100(8) 0.0860(7) 0.3526(3) 0.098(5) Uani 1 1 d . U . . .
H11 H 0.325955 0.061276 0.349647 0.118 Uiso 1 1 calc R U . . .
C12 C 0.3320(7) 0.1359(7) 0.3400(3) 0.097(5) Uani 1 1 d . U . . .
H12 H 0.362220 0.145927 0.328614 0.116 Uiso 1 1 calc R U . . .
C13 C 0.3090(7) 0.1725(8) 0.3442(3) 0.087(5) Uani 1 1 d . U . . .
C14 C 0.2450(7) 0.0115(7) 0.3840(3) 0.076(4) Uani 1 1 d . U . . .
C15 C 0.4215(7) 0.2804(6) 0.3236(2) 0.152(7) Uani 1 1 d G U . . .
H15 H 0.429760 0.270023 0.338664 0.182 Uiso 1 1 calc R U . . .
C16 C 0.4670(5) 0.3170(7) 0.3085(3) 0.181(9) Uani 1 1 d G U . . .
H16 H 0.506516 0.331590 0.313331 0.217 Uiso 1 1 calc R U . . .
C17 C 0.4549(6) 0.3321(6) 0.2865(3) 0.171(8) Uani 1 1 d DG U . . .
C18 C 0.3971(7) 0.3107(6) 0.2795(2) 0.145(7) Uani 1 1 d G U . . .
H18 H 0.388841 0.321073 0.264376 0.174 Uiso 1 1 calc R U . . .
C19 C 0.3516(5) 0.2741(6) 0.2945(3) 0.125(6) Uani 1 1 d G U . . .
H19 H 0.312084 0.259505 0.289708 0.150 Uiso 1 1 calc R U . . .
C20 C 0.3637(6) 0.2590(5) 0.3166(2) 0.111(6) Uani 1 1 d G U . . .
C21 C 0.5059(11) 0.3750(11) 0.2669(4) 0.209(10) Uani 1 1 d D U . . .
H21 H 0.544838 0.393116 0.275045 0.251 Uiso 1 1 calc R U . . .
C22 C 0.5079(14) 0.3401(13) 0.2458(5) 0.276(15) Uani 1 1 d D U . . .
H22A H 0.484135 0.342059 0.232848 0.415 Uiso 1 1 calc R U . . .
H22B H 0.492347 0.299136 0.250524 0.415 Uiso 1 1 calc R U . . .
H22C H 0.548513 0.356527 0.240461 0.415 Uiso 1 1 calc R U . . .
C23 C 0.4968(15) 0.4235(12) 0.2579(5) 0.287(16) Uani 1 1 d D U . . .
H23A H 0.520324 0.458936 0.267384 0.430 Uiso 1 1 calc R U . . .
H23B H 0.455316 0.411798 0.259232 0.430 Uiso 1 1 calc R U . . .
H23C H 0.508966 0.431567 0.241226 0.430 Uiso 1 1 calc R U . . .
C24 C 0.0268(6) 0.3264(7) 0.4430(3) 0.072(4) Uani 1 1 d . U . . .
C25 C -0.0676(7) 0.3290(7) 0.4923(3) 0.087(5) Uani 1 1 d . U . . .
C26 C -0.0346(7) 0.3114(7) 0.4781(3) 0.087(5) Uani 1 1 d . U . . .
H26 H -0.032253 0.277524 0.481926 0.105 Uiso 1 1 calc R U . . .
C27 C -0.0054(6) 0.3462(6) 0.4580(3) 0.074(4) Uani 1 1 d . U . . .
C28 C -0.0096(7) 0.3955(7) 0.4518(3) 0.088(5) Uani 1 1 d . U . . .
H28 H 0.009780 0.417325 0.437940 0.105 Uiso 1 1 calc R U . . .
C29 C -0.0415(7) 0.4119(7) 0.4655(3) 0.099(5) Uani 1 1 d . U . . .
H29 H -0.045410 0.444874 0.461617 0.119 Uiso 1 1 calc R U . . .
C30 C -0.0685(8) 0.3776(7) 0.4859(3) 0.095(5) Uani 1 1 d . U . . .
C31 C -0.1014(7) 0.3049(7) 0.5142(3) 0.083(4) Uani 1 1 d . U . . .
C32 C -0.1181(7) 0.2542(7) 0.5282(3) 0.082(5) Uani 1 1 d . U . . .
H32 H -0.103156 0.229002 0.524450 0.098 Uiso 1 1 calc R U . . .
C33 C -0.1547(6) 0.2412(6) 0.5467(3) 0.074(4) Uani 1 1 d . U . . .
C34 C -0.1774(7) 0.2780(7) 0.5533(3) 0.097(5) Uani 1 1 d . U . . .
H34 H -0.200364 0.270338 0.567268 0.116 Uiso 1 1 calc R U . . .
C35 C -0.1644(7) 0.3279(7) 0.5381(3) 0.090(5) Uani 1 1 d . U . . .
H35 H -0.181587 0.351612 0.540676 0.108 Uiso 1 1 calc R U . . .
C36 C -0.1265(8) 0.3384(7) 0.5201(3) 0.094(5) Uani 1 1 d . U . . .
C37 C -0.1701(7) 0.1893(7) 0.5617(3) 0.072(4) Uani 1 1 d . U . . .
C38 C -0.1642(7) 0.4231(6) 0.4843(3) 0.209(9) Uani 1 1 d G U . . .
H38 H -0.179157 0.391219 0.473502 0.250 Uiso 1 1 calc R U . . .
C39 C -0.1824(6) 0.4642(7) 0.4829(3) 0.203(9) Uani 1 1 d G U . . .
H39 H -0.209752 0.460490 0.471009 0.244 Uiso 1 1 calc R U . . .
C40 C -0.1606(7) 0.5109(6) 0.4987(3) 0.145(7) Uani 1 1 d DG U . . .
C41 C -0.1206(7) 0.5164(6) 0.5161(3) 0.194(9) Uani 1 1 d G U . . .
H41 H -0.105708 0.548256 0.526917 0.233 Uiso 1 1 calc R U . . .
C42 C -0.1024(6) 0.4752(7) 0.5176(3) 0.174(8) Uani 1 1 d G U . . .
H42 H -0.075113 0.478986 0.529410 0.208 Uiso 1 1 calc R U . . .
C43 C -0.1243(6) 0.4286(6) 0.5017(3) 0.119(6) Uani 1 1 d G U . . .
C44 C -0.1801(9) 0.5600(8) 0.4956(4) 0.144(7) Uani 1 1 d D U . . .
H44 H -0.206901 0.553961 0.509272 0.173 Uiso 1 1 calc R U . . .
C45 C -0.2138(12) 0.5557(12) 0.4740(5) 0.226(12) Uani 1 1 d D U . . .
H45A H -0.190949 0.557902 0.459888 0.339 Uiso 1 1 calc R U . . .
H45B H -0.222109 0.588046 0.473684 0.339 Uiso 1 1 calc R U . . .
H45C H -0.250810 0.518302 0.473982 0.339 Uiso 1 1 calc R U . . .
C46 C -0.1292(9) 0.6198(9) 0.4987(5) 0.209(11) Uani 1 1 d D U . . .
H46A H -0.096173 0.623726 0.489256 0.313 Uiso 1 1 calc R U . . .
H46B H -0.117971 0.626318 0.515535 0.313 Uiso 1 1 calc R U . . .
H46C H -0.139683 0.648737 0.493439 0.313 Uiso 1 1 calc R U . . .

loop_
_atom_site_aniso_label
_atom_site_aniso_U_11
_atom_site_aniso_U_22
_atom_site_aniso_U_33
_atom_site_aniso_U_23
_atom_site_aniso_U_13
_atom_site_aniso_U_12
Mo1 0.0613(12) 0.0528(12) 0.0900(14) 0.0151(7) 0.0081(7) 0.0306(8)
Mo2 0.0607(12) 0.0550(12) 0.0884(14) 0.0123(7) 0.0084(7) 0.0305(8)
O1 0.083(8) 0.065(7) 0.097(8) 0.036(6) 0.013(6) 0.046(6)
O2 0.070(7) 0.057(6) 0.099(7) 0.027(6) -0.001(5) 0.032(6)
O3 0.050(7) 0.083(7) 0.113(8) -0.011(6) 0.009(6) 0.041(6)
O4 0.059(7) 0.089(8) 0.107(8) -0.039(6) -0.011(6) 0.047(6)
O5 0.071(6) 0.044(6) 0.103(7) 0.006(5) 0.002(5) 0.038(5)
O6 0.083(7) 0.055(6) 0.081(7) 0.012(5) 0.012(5) 0.046(6)
O7 0.053(6) 0.041(6) 0.075(6) 0.009(5) 0.006(5) 0.023(5)
O8 0.066(7) 0.041(6) 0.100(7) 0.013(6) 0.007(5) 0.030(5)
O9 0.105(9) 0.167(12) 0.204(14) 0.130(11) 0.001(9) 0.066(9)
O10 0.181(14) 0.126(11) 0.215(15) 0.055(11) 0.054(13) 0.055(11)
N1 0.110(9) 0.097(10) 0.108(10) 0.024(7) 0.029(7) 0.072(8)
N2 0.113(10) 0.080(9) 0.133(11) 0.026(7) 0.043(8) 0.063(8)
C1 0.071(10) 0.073(10) 0.100(11) 0.025(8) 0.013(7) 0.045(9)
C2 0.098(12) 0.077(10) 0.107(12) 0.014(8) 0.022(8) 0.061(9)
C3 0.099(12) 0.071(10) 0.138(13) 0.024(9) 0.032(9) 0.060(9)
C4 0.090(11) 0.082(10) 0.112(12) 0.039(8) 0.025(8) 0.058(9)
C5 0.110(13) 0.081(11) 0.122(13) 0.039(9) 0.045(9) 0.071(10)
C6 0.117(13) 0.093(11) 0.114(13) 0.032(9) 0.046(10) 0.072(10)
C7 0.105(12) 0.098(11) 0.114(12) 0.030(8) 0.020(8) 0.074(9)
C8 0.104(12) 0.087(10) 0.112(12) 0.022(8) 0.020(8) 0.070(9)
C9 0.099(12) 0.090(11) 0.130(13) 0.035(9) 0.035(10) 0.072(10)
C10 0.113(12) 0.086(10) 0.099(11) 0.010(8) 0.032(8) 0.074(9)
C11 0.126(13) 0.092(11) 0.109(13) 0.027(9) 0.039(9) 0.079(11)
C12 0.114(13) 0.093(12) 0.109(13) 0.029(9) 0.039(10) 0.071(10)
C13 0.108(11) 0.092(11) 0.087(11) 0.008(8) 0.010(8) 0.070(9)
C14 0.064(10) 0.074(10) 0.113(12) 0.016(8) 0.020(8) 0.050(9)
C15 0.108(11) 0.173(17) 0.153(15) 0.033(13) 0.021(11) 0.054(13)
C16 0.117(13) 0.21(2) 0.147(16) 0.030(14) 0.023(11) 0.034(14)
C17 0.140(13) 0.211(17) 0.163(15) 0.057(14) 0.063(12) 0.088(14)
C18 0.152(14) 0.136(16) 0.152(14) 0.068(12) 0.041(11) 0.075(14)
C19 0.125(13) 0.117(14) 0.134(14) 0.043(11) 0.028(10) 0.061(11)
C20 0.105(10) 0.114(12) 0.127(13) 0.031(10) 0.032(9) 0.066(10)
C21 0.204(18) 0.24(2) 0.20(2) 0.102(16) 0.112(17) 0.124(17)
C22 0.29(3) 0.33(3) 0.27(3) 0.08(2) 0.15(3) 0.19(3)
C23 0.42(4) 0.24(3) 0.24(3) 0.10(2) 0.12(3) 0.19(3)
C24 0.073(10) 0.060(9) 0.098(10) 0.015(7) 0.018(7) 0.045(8)
C25 0.092(12) 0.073(10) 0.113(11) 0.026(8) 0.030(8) 0.053(9)
C26 0.094(12) 0.073(11) 0.101(11) 0.023(8) 0.026(8) 0.047(9)
C27 0.076(10) 0.068(9) 0.093(10) 0.012(7) 0.022(7) 0.048(8)
C28 0.117(13) 0.071(10) 0.097(12) 0.028(9) 0.050(9) 0.062(9)
C29 0.134(14) 0.072(11) 0.116(13) 0.027(8) 0.058(10) 0.072(10)
C30 0.116(13) 0.068(10) 0.114(12) 0.025(8) 0.043(9) 0.054(10)
C31 0.088(11) 0.075(10) 0.104(11) 0.011(8) 0.026(8) 0.055(9)
C32 0.079(11) 0.079(10) 0.099(12) 0.012(8) 0.027(8) 0.048(10)
C33 0.083(11) 0.052(9) 0.098(11) 0.007(7) 0.025(8) 0.042(8)
C34 0.117(12) 0.082(11) 0.118(13) 0.019(9) 0.051(10) 0.069(10)
C35 0.113(13) 0.091(11) 0.106(12) 0.011(8) 0.027(9) 0.082(11)
C36 0.119(13) 0.089(11) 0.102(12) 0.018(8) 0.034(9) 0.073(10)
C37 0.074(10) 0.045(9) 0.092(11) -0.002(7) 0.005(7) 0.027(8)
C38 0.222(19) 0.141(15) 0.32(2) -0.041(15) -0.111(15) 0.132(14)
C39 0.211(18) 0.162(17) 0.31(2) -0.070(14) -0.119(16) 0.146(15)
C40 0.151(15) 0.138(13) 0.193(18) -0.018(12) -0.023(12) 0.108(12)
C41 0.23(2) 0.115(14) 0.28(2) -0.044(14) -0.094(15) 0.119(14)
C42 0.196(17) 0.115(15) 0.26(2) -0.038(12) -0.061(14) 0.113(13)
C43 0.120(13) 0.103(11) 0.170(16) 0.010(10) 0.009(10) 0.083(10)
C44 0.161(17) 0.134(13) 0.179(18) -0.017(15) -0.005(14) 0.105(12)
C45 0.28(3) 0.30(3) 0.22(2) -0.05(2) -0.07(2) 0.24(2)
C46 0.19(2) 0.127(14) 0.34(3) -0.02(2) 0.00(2) 0.105(14)

loop_
_atom_type_symbol
_atom_type_description
_atom_type_scat_dispersion_real
_atom_type_scat_dispersion_imag
_atom_type_scat_source
C C 0.0181 0.0091 'International Tables Vol C Tables 4.2.6.8 and 6.1.1.4'
H H 0.0000 0.0000 'International Tables Vol C Tables 4.2.6.8 and 6.1.1.4'
Mo Mo -0.0483 2.7339 'International Tables Vol C Tables 4.2.6.8 and 6.1.1.4'
N N 0.0311 0.0180 'International Tables Vol C Tables 4.2.6.8 and 6.1.1.4'
O O 0.0492 0.0322 'International Tables Vol C Tables 4.2.6.8 and 6.1.1.4'

loop_
_geom_angle_atom_site_label_1
_geom_angle_atom_site_label_2
_geom_angle_atom_site_label_3
_geom_angle
_geom_angle_site_symmetry_1
_geom_angle_site_symmetry_3
_geom_angle_publ_flag
O7 Mo1 O5 88.8(3) 11_556 . ?
O7 Mo1 O1 89.7(3) 11_556 . ?
O5 Mo1 O1 176.2(3) . . ?
O7 Mo1 Mo2 92.5(2) 11_556 . ?
O5 Mo1 Mo2 92.4(2) . . ?
O1 Mo1 Mo2 91.2(2) . . ?
O7 Mo1 O3 176.3(3) 11_556 2 ?
O5 Mo1 O3 90.2(3) . 2 ?
O1 Mo1 O3 91.0(4) . 2 ?
Mo2 Mo1 O3 91.1(3) . 2 ?
O2 Mo2 O8 87.9(3) . 11_556 ?
O2 Mo2 O6 175.2(3) . . ?
O8 Mo2 O6 88.5(3) 11_556 . ?
O2 Mo2 Mo1 92.7(2) . . ?
O8 Mo2 Mo1 90.1(3) 11_556 . ?
O6 Mo2 Mo1 90.5(2) . . ?
O2 Mo2 O4 91.9(3) . 2 ?
O8 Mo2 O4 177.0(4) 11_556 2 ?
O6 Mo2 O4 91.5(3) . 2 ?
Mo1 Mo2 O4 92.9(3) . 2 ?
C1 O1 Mo1 117.2(10) . . ?
C1 O2 Mo2 116.3(9) . . ?
C14 O3 Mo1 116.7(9) . 3 ?
C14 O4 Mo2 115.8(10) . 3 ?
C24 O5 Mo1 122.1(10) . . ?
C24 O6 Mo2 119.6(8) . . ?
C37 O7 Mo1 121.1(10) . 12_556 ?
C37 O8 Mo2 121.2(9) . 12_556 ?
C13 N1 C7 109.9(14) . . ?
C13 N1 C20 126.4(13) . . ?
C7 N1 C20 122.7(13) . . ?
C36 N2 C43 125.3(14) . . ?
C36 N2 C30 109.0(14) . . ?
C43 N2 C30 125.7(13) . . ?
O1 C1 O2 122.5(14) . . ?
O1 C1 C4 119.6(15) . . ?
O2 C1 C4 117.8(15) . . ?
C3 C2 C7 118.7(15) . . ?
C3 C2 C8 134.6(16) . . ?
C7 C2 C8 106.7(15) . . ?
C2 C3 C4 122.4(16) . . ?
C2 C3 H3 118.8 . . ?
C4 C3 H3 118.8 . . ?
C3 C4 C5 116.8(14) . . ?
C3 C4 C1 121.3(15) . . ?
C5 C4 C1 121.3(14) . . ?
C6 C5 C4 125.6(14) . . ?
C6 C5 H5 117.2 . . ?
C4 C5 H5 117.2 . . ?
C5 C6 C7 114.0(14) . . ?
C5 C6 H6 123.0 . . ?
C7 C6 H6 123.0 . . ?
N1 C7 C2 109.6(14) . . ?
N1 C7 C6 128.2(15) . . ?
C2 C7 C6 122.2(15) . . ?
C9 C8 C2 134.7(16) . . ?
C9 C8 C13 119.0(15) . . ?
C2 C8 C13 106.2(14) . . ?
C8 C9 C10 123.1(16) . . ?
C8 C9 H9 118.5 . . ?
C10 C9 H9 118.5 . . ?
C9 C10 C14 125.4(16) . . ?
C9 C10 C11 115.1(15) . . ?
C14 C10 C11 119.5(14) . . ?
C12 C11 C10 125.6(15) . . ?
C12 C11 H11 117.2 . . ?
C10 C11 H11 117.2 . . ?
C11 C12 C13 117.5(16) . . ?
C11 C12 H12 121.2 . . ?
C13 C12 H12 121.2 . . ?
N1 C13 C12 132.3(16) . . ?
N1 C13 C8 107.4(14) . . ?
C12 C13 C8 119.4(15) . . ?
O4 C14 O3 123.3(15) . . ?
O4 C14 C10 121.1(16) . . ?
O3 C14 C10 115.5(14) . . ?
C16 C15 C20 120.0 . . ?
C16 C15 H15 120.0 . . ?
C20 C15 H15 120.0 . . ?
C17 C16 C15 120.0 . . ?
C17 C16 H16 120.0 . . ?
C15 C16 H16 120.0 . . ?
C16 C17 C18 120.0 . . ?
C16 C17 C21 124.1(14) . . ?
C18 C17 C21 115.9(14) . . ?
C17 C18 C19 120.0 . . ?
C17 C18 H18 120.0 . . ?
C19 C18 H18 120.0 . . ?
C20 C19 C18 120.0 . . ?
C20 C19 H19 120.0 . . ?
C18 C19 H19 120.0 . . ?
C19 C20 C15 120.0 . . ?
C19 C20 N1 120.8(12) . . ?
C15 C20 N1 119.2(12) . . ?
C23 C21 C22 109(2) . . ?
C23 C21 C17 112.5(19) . . ?
C22 C21 C17 111(2) . . ?
C23 C21 H21 108.0 . . ?
C22 C21 H21 108.0 . . ?
C17 C21 H21 108.0 . . ?
C21 C22 H22A 109.5 . . ?
C21 C22 H22B 109.5 . . ?
H22A C22 H22B 109.5 . . ?
C21 C22 H22C 109.5 . . ?
H22A C22 H22C 109.5 . . ?
H22B C22 H22C 109.5 . . ?
C21 C23 H23A 109.5 . . ?
C21 C23 H23B 109.5 . . ?
H23A C23 H23B 109.5 . . ?
C21 C23 H23C 109.5 . . ?
H23A C23 H23C 109.5 . . ?
H23B C23 H23C 109.5 . . ?
O5 C24 O6 115.3(13) . . ?
O5 C24 C27 127.5(15) . . ?
O6 C24 C27 117.0(13) . . ?
C30 C25 C26 117.7(16) . . ?
C30 C25 C31 110.1(15) . . ?
C26 C25 C31 132.1(15) . . ?
C27 C26 C25 117.5(15) . . ?
C27 C26 H26 121.2 . . ?
C25 C26 H26 121.2 . . ?
C28 C27 C26 122.1(14) . . ?
C28 C27 C24 120.7(14) . . ?
C26 C27 C24 117.1(14) . . ?
C29 C28 C27 119.8(15) . . ?
C29 C28 H28 120.1 . . ?
C27 C28 H28 120.1 . . ?
C28 C29 C30 116.8(15) . . ?
C28 C29 H29 121.6 . . ?
C30 C29 H29 121.6 . . ?
C25 C30 C29 126.0(17) . . ?
C25 C30 N2 106.3(15) . . ?
C29 C30 N2 127.6(15) . . ?
C36 C31 C32 116.5(16) . . ?
C36 C31 C25 107.8(15) . . ?
C32 C31 C25 135.3(15) . . ?
C33 C32 C31 121.1(15) . . ?
C33 C32 H32 119.5 . . ?
C31 C32 H32 119.5 . . ?
C32 C33 C34 121.6(15) . . ?
C32 C33 C37 120.5(14) . . ?
C34 C33 C37 117.8(15) . . ?
C33 C34 C35 118.2(14) . . ?
C33 C34 H34 120.9 . . ?
C35 C34 H34 120.9 . . ?
C36 C35 C34 116.3(14) . . ?
C36 C35 H35 121.9 . . ?
C34 C35 H35 121.9 . . ?
C35 C36 C31 126.1(17) . . ?
C35 C36 N2 127.2(16) . . ?
C31 C36 N2 106.7(16) . . ?
O7 C37 O8 115.0(14) . . ?
O7 C37 C33 123.9(15) . . ?
O8 C37 C33 120.8(14) . . ?
C39 C38 C43 120.0 . . ?
C39 C38 H38 120.0 . . ?
C43 C38 H38 120.0 . . ?
C38 C39 C40 120.0 . . ?
C38 C39 H39 120.0 . . ?
C40 C39 H39 120.0 . . ?
C41 C40 C39 120.0 . . ?
C41 C40 C44 121.2(13) . . ?
C39 C40 C44 118.7(13) . . ?
C40 C41 C42 120.0 . . ?
C40 C41 H41 120.0 . . ?
C42 C41 H41 120.0 . . ?
C43 C42 C41 120.0 . . ?
C43 C42 H42 120.0 . . ?
C41 C42 H42 120.0 . . ?
C42 C43 C38 120.0 . . ?
C42 C43 N2 121.8(12) . . ?
C38 C43 N2 118.2(12) . . ?
C45 C44 C46 112(2) . . ?
C45 C44 C40 116.4(17) . . ?
C46 C44 C40 110.8(16) . . ?
C45 C44 H44 105.7 . . ?
C46 C44 H44 105.7 . . ?
C40 C44 H44 105.7 . . ?
C44 C45 H45A 109.5 . . ?
C44 C45 H45B 109.5 . . ?
H45A C45 H45B 109.5 . . ?
C44 C45 H45C 109.5 . . ?
H45A C45 H45C 109.5 . . ?
H45B C45 H45C 109.5 . . ?
C44 C46 H46A 109.5 . . ?
C44 C46 H46B 109.5 . . ?
H46A C46 H46B 109.5 . . ?
C44 C46 H46C 109.5 . . ?
H46A C46 H46C 109.5 . . ?
H46B C46 H46C 109.5 . . ?

loop_
_geom_bond_atom_site_label_1
_geom_bond_atom_site_label_2
_geom_bond_distance
_geom_bond_site_symmetry_2
_geom_bond_publ_flag
Mo1 O7 2.096(8) 11_556 ?
Mo1 O5 2.105(9) . ?
Mo1 O1 2.123(10) . ?
Mo1 Mo2 2.1272(17) . ?
Mo1 O3 2.128(10) 2 ?
Mo2 O2 2.076(10) . ?
Mo2 O8 2.099(8) 11_556 ?
Mo2 O6 2.112(9) . ?
Mo2 O4 2.138(11) 2 ?
O1 C1 1.257(16) . ?
O2 C1 1.333(16) . ?
O3 C14 1.319(17) . ?
O4 C14 1.267(16) . ?
O5 C24 1.250(15) . ?
O6 C24 1.393(16) . ?
O7 C37 1.279(15) . ?
O8 C37 1.358(16) . ?
N1 C13 1.371(18) . ?
N1 C7 1.422(19) . ?
N1 C20 1.466(15) . ?
N2 C36 1.431(19) . ?
N2 C43 1.457(15) . ?
N2 C30 1.459(19) . ?
C1 C4 1.49(2) . ?
C2 C3 1.378(19) . ?
C2 C7 1.43(2) . ?
C2 C8 1.45(2) . ?
C3 C4 1.414(19) . ?
C3 H3 0.9500 . ?
C4 C5 1.428(19) . ?
C5 C6 1.386(18) . ?
C5 H5 0.9500 . ?
C6 C7 1.47(2) . ?
C6 H6 0.9500 . ?
C8 C9 1.37(2) . ?
C8 C13 1.51(2) . ?
C9 C10 1.376(18) . ?
C9 H9 0.9500 . ?
C10 C14 1.47(2) . ?
C10 C11 1.49(2) . ?
C11 C12 1.345(19) . ?
C11 H11 0.9500 . ?
C12 C13 1.39(2) . ?
C12 H12 0.9500 . ?
C15 C16 1.3900 . ?
C15 C20 1.3900 . ?
C15 H15 0.9500 . ?
C16 C17 1.3900 . ?
C16 H16 0.9500 . ?
C17 C18 1.3900 . ?
C17 C21 1.666(19) . ?
C18 C19 1.3900 . ?
C18 H18 0.9500 . ?
C19 C20 1.3900 . ?
C19 H19 0.9500 . ?
C21 C23 1.503(18) . ?
C21 C22 1.519(18) . ?
C21 H21 1.0000 . ?
C22 H22A 0.9800 . ?
C22 H22B 0.9800 . ?
C22 H22C 0.9800 . ?
C23 H23A 0.9800 . ?
C23 H23B 0.9800 . ?
C23 H23C 0.9800 . ?
C24 C27 1.467(19) . ?
C25 C30 1.34(2) . ?
C25 C26 1.42(2) . ?
C25 C31 1.47(2) . ?
C26 C27 1.415(18) . ?
C26 H26 0.9500 . ?
C27 C28 1.403(18) . ?
C28 C29 1.366(18) . ?
C28 H28 0.9500 . ?
C29 C30 1.41(2) . ?
C29 H29 0.9500 . ?
C31 C36 1.38(2) . ?
C31 C32 1.42(2) . ?
C32 C33 1.342(18) . ?
C32 H32 0.9500 . ?
C33 C34 1.418(18) . ?
C33 C37 1.48(2) . ?
C34 C35 1.461(19) . ?
C34 H34 0.9500 . ?
C35 C36 1.349(19) . ?
C35 H35 0.9500 . ?
C38 C39 1.3900 . ?
C38 C43 1.3900 . ?
C38 H38 0.9500 . ?
C39 C40 1.3900 . ?
C39 H39 0.9500 . ?
C40 C41 1.3900 . ?
C40 C44 1.623(18) . ?
C41 C42 1.3900 . ?
C41 H41 0.9500 . ?
C42 C43 1.3900 . ?
C42 H42 0.9500 . ?
C44 C45 1.480(17) . ?
C44 C46 1.483(17) . ?
C44 H44 1.0000 . ?
C45 H45A 0.9800 . ?
C45 H45B 0.9800 . ?
C45 H45C 0.9800 . ?
C46 H46A 0.9800 . ?
C46 H46B 0.9800 . ?
C46 H46C 0.9800 . ?
